data_7229104
loop_
_publ_author_name
'Li, Ke'
'Blatov, Vladislav A.'
'Fan, Tao'
'Zheng, Tian-Rui'
'Zhang, Ya-Qian'
'Li, Bao-Long'
'Wu, Bing'

_publ_section_title
;
 A series of Cd(II) coordination polymers based on flexible bis(triazole)
 and multicarboxylate ligands: topological diversity, entanglement and
 properties
;
_journal_name_full CrystEngComm
_journal_paper_doi 10.1039/C7CE01176H
_journal_year 2017
_chemical_formula_moiety 'C14 H9 Cd N3 O4'
_chemical_formula_sum 'C14 H9 Cd N3 O4'
_chemical_formula_weight 395.64
_space_group_crystal_system monoclinic
_space_group_IT_number 15
_space_group_name_Hall '-C 2yc'
_space_group_name_H-M_alt 'C 1 2/c 1'
_symmetry_space_group_name_Hall '-C 2yc'
_symmetry_space_group_name_H-M 'C 1 2/c 1'
_atom_sites_solution_hydrogens geom
_atom_sites_solution_primary dual
_audit_creation_date 2017-01-12
_audit_creation_method
;
Olex2 1.2-alpha
(compiled 2016.11.07 svn.r3352 for OlexSys, GUI svn.r5261)
;
_audit_update_record
;
2017-08-08 deposited with the CCDC.
2017-09-11 downloaded from the CCDC.
;
_cell_angle_alpha 90
_cell_angle_beta 94.427(3)
_cell_angle_gamma 90
_cell_formula_units_Z 8
_cell_length_a 17.1401(11)
_cell_length_b 6.7651(4)
_cell_length_c 22.1684(12)
_cell_measurement_reflns_used 9940
_cell_measurement_temperature 293.0
_cell_measurement_theta_max 27.540
_cell_measurement_theta_min 2.898
_cell_volume 2562.9(3)
_computing_cell_refinement 'SAINT v8.37A (Bruker, 2015)'
_computing_data_reduction 'SAINT v8.37A (Bruker, 2015)'
_computing_molecular_graphics 'Olex2 (Dolomanov et al., 2009)'
_computing_publication_material 'Olex2 (Dolomanov et al., 2009)'
_computing_structure_refinement 'ShelXL (Sheldrick, 2015)'
_computing_structure_solution 'ShelXT (Sheldrick, 2015)'
_diffrn_ambient_temperature 293.0
_diffrn_measured_fraction_theta_full 0.998
_diffrn_measured_fraction_theta_max 0.998
_diffrn_measurement_device_type 'CCD area detector'
_diffrn_measurement_method 'phi and omega scans'
_diffrn_radiation_monochromator graphite
_diffrn_radiation_type MoK\a
_diffrn_radiation_wavelength 0.71073
_diffrn_reflns_av_R_equivalents 0.0441
_diffrn_reflns_av_unetI/netI 0.0145
_diffrn_reflns_Laue_measured_fraction_full 0.998
_diffrn_reflns_Laue_measured_fraction_max 0.998
_diffrn_reflns_limit_h_max 20
_diffrn_reflns_limit_h_min -20
_diffrn_reflns_limit_k_max 8
_diffrn_reflns_limit_k_min -8
_diffrn_reflns_limit_l_max 26
_diffrn_reflns_limit_l_min -26
_diffrn_reflns_number 37678
_diffrn_reflns_point_group_measured_fraction_full 0.998
_diffrn_reflns_point_group_measured_fraction_max 0.998
_diffrn_reflns_theta_full 24.991
_diffrn_reflns_theta_max 24.991
_diffrn_reflns_theta_min 3.124
_exptl_absorpt_coefficient_mu 1.728
_exptl_absorpt_correction_T_max 0.7456
_exptl_absorpt_correction_T_min 0.5890
_exptl_absorpt_correction_type multi-scan
_exptl_absorpt_process_details
;
SADABS-2016/2 (Bruker,2016/2) was used for absorption correction.
wR2(int) was 0.1803 before and 0.0651 after correction.
The Ratio of minimum to maximum transmission is 0.7900.
The \l/2 correction factor is Not present.
;
_exptl_crystal_colour 'clear light colourless'
_exptl_crystal_colour_lustre clear
_exptl_crystal_colour_modifier light
_exptl_crystal_colour_primary colourless
_exptl_crystal_density_diffrn 2.051
_exptl_crystal_description needle
_exptl_crystal_F_000 1552
_exptl_crystal_size_max 0.4
_exptl_crystal_size_mid 0.1
_exptl_crystal_size_min 0.03
_refine_diff_density_max 1.929
_refine_diff_density_min -0.847
_refine_diff_density_rms 0.076
_refine_ls_extinction_method none
_refine_ls_goodness_of_fit_ref 1.075
_refine_ls_hydrogen_treatment constr
_refine_ls_matrix_type full
_refine_ls_number_parameters 199
_refine_ls_number_reflns 2238
_refine_ls_number_restraints 1
_refine_ls_restrained_S_all 1.082
_refine_ls_R_factor_all 0.0240
_refine_ls_R_factor_gt 0.0229
_refine_ls_shift/su_max 0.001
_refine_ls_shift/su_mean 0.000
_refine_ls_structure_factor_coef Fsqd
_refine_ls_weighting_details 'w=1/[\s^2^(Fo^2^)+(0.0226P)^2^+12.5129P] where P=(Fo^2^+2Fc^2^)/3'
_refine_ls_weighting_scheme calc
_refine_ls_wR_factor_gt 0.0566
_refine_ls_wR_factor_ref 0.0572
_reflns_Friedel_coverage 0.000
_reflns_number_gt 2140
_reflns_number_total 2238
_reflns_threshold_expression 'I > 2\s(I)'
_cod_data_source_file c7ce01176h2.cif
_cod_data_source_block 2cdbtrbbptc_sq
_cod_database_code 7229104
_shelx_space_group_comment
;
The symmetry employed for this shelxl refinement is uniquely defined
by the following loop, which should always be used as a source of
symmetry information in preference to the above space-group names.
They are only intended as comments.
;
_olex2_refinement_description
;
1. Fixed Uiso
 At 1.2 times of:
  All C(H) groups, All C(H,H) groups
2. Rigid bond restraints
 Cd1, O1
 with sigma for 1-2 distances of 0.001 and sigma for 1-3 distances of 0.0005
3.a Secondary CH2 refined with riding coordinates:
 C3(H3A,H3B)
3.b Aromatic/amide H refined with riding coordinates:
 C1(H1), C2(H2), C5(H5), C6(H6), C9(H9), C10(H10), C12(H12)
;
_shelx_shelxl_version_number 2016/6
_olex2_submission_special_instructions 'No special instructions were received'

loop_
_space_group_symop_operation_xyz
'x, y, z'
'-x, y, -z+1/2'
'x+1/2, y+1/2, z'
'-x+1/2, y+1/2, -z+1/2'
'-x, -y, -z'
'x, -y, z-1/2'
'-x+1/2, -y+1/2, -z'
'x+1/2, -y+1/2, z-1/2'

loop_
_atom_site_label
_atom_site_type_symbol
_atom_site_fract_x
_atom_site_fract_y
_atom_site_fract_z
_atom_site_U_iso_or_equiv
_atom_site_adp_type
_atom_site_occupancy
_atom_site_site_symmetry_order
_atom_site_calc_flag
_atom_site_refinement_flags_posn
_atom_site_refinement_flags_adp
Cd1 Cd 0.25461(2) 0.64166(3) 0.72560(2) 0.02043(9) Uani 1 1 d . U
O1 O 0.28888(13) 0.8407(3) 0.81495(9) 0.0254(4) Uani 1 1 d . U
O2 O 0.19828(16) 0.9745(3) 0.86650(11) 0.0403(6) Uani 1 1 d . .
O3 O 0.32522(12) 0.4181(3) 0.79158(8) 0.0232(4) Uani 1 1 d . .
O4 O 0.42423(13) 0.5278(4) 0.85320(10) 0.0376(6) Uani 1 1 d . .
N1 N 0.35256(16) 0.8471(4) 0.69809(11) 0.0258(6) Uani 1 1 d . .
N2 N 0.35676(15) 1.0400(4) 0.71892(11) 0.0247(5) Uani 1 1 d . .
N3 N 0.45392(15) 0.9869(4) 0.66253(11) 0.0253(5) Uani 1 1 d . .
C1 C 0.4107(2) 0.8203(5) 0.66423(14) 0.0287(7) Uani 1 1 d . .
H1 H 0.420933 0.703444 0.644184 0.034 Uiso 1 1 calc R .
C2 C 0.41779(19) 1.1191(5) 0.69679(13) 0.0266(7) Uani 1 1 d . .
H2 H 0.434249 1.248755 0.703619 0.032 Uiso 1 1 calc R .
C3 C 0.52629(18) 1.0169(6) 0.63129(14) 0.0318(7) Uani 1 1 d . .
H3A H 0.564136 0.916374 0.644592 0.038 Uiso 1 1 calc R .
H3B H 0.548484 1.144677 0.642699 0.038 Uiso 1 1 calc R .
C4 C 0.51214(17) 1.0077(5) 0.56301(14) 0.0262(7) Uani 1 1 d . .
C5 C 0.51449(19) 0.8283(5) 0.53301(15) 0.0301(7) Uani 1 1 d . .
H5 H 0.524432 0.712564 0.554903 0.036 Uiso 1 1 calc R .
C6 C 0.50203(18) 0.8206(5) 0.47026(15) 0.0299(7) Uani 1 1 d . .
H6 H 0.503203 0.699535 0.450491 0.036 Uiso 1 1 calc R .
C7 C 0.24390(18) 0.8371(4) 0.85861(13) 0.0222(6) Uani 1 1 d . .
C8 C 0.24802(17) 0.6605(4) 0.89910(12) 0.0200(6) Uani 1 1 d . .
C9 C 0.19694(18) 0.6512(4) 0.94503(13) 0.0241(6) Uani 1 1 d . .
H9 H 0.162053 0.754431 0.949636 0.029 Uiso 1 1 calc R .
C10 C 0.19729(17) 0.4920(5) 0.98362(13) 0.0249(6) Uani 1 1 d . .
H10 H 0.162098 0.488790 1.013508 0.030 Uiso 1 1 calc R .
C11 C 0.24921(16) 0.3354(4) 0.97890(12) 0.0196(6) Uani 1 1 d . .
C12 C 0.29992(17) 0.3458(4) 0.93253(13) 0.0222(6) Uani 1 1 d . .
H12 H 0.335236 0.243256 0.928386 0.027 Uiso 1 1 calc R .
C13 C 0.29950(16) 0.5031(4) 0.89253(12) 0.0192(6) Uani 1 1 d . .
C14 C 0.35454(17) 0.4876(4) 0.84250(12) 0.0211(6) Uani 1 1 d . .

loop_
_atom_site_aniso_label
_atom_site_aniso_U_11
_atom_site_aniso_U_22
_atom_site_aniso_U_33
_atom_site_aniso_U_23
_atom_site_aniso_U_13
_atom_site_aniso_U_12
Cd1 0.03165(14) 0.01277(13) 0.01727(12) -0.00087(7) 0.00448(9) -0.00107(8)
O1 0.0384(12) 0.0224(11) 0.0158(9) 0.0035(7) 0.0044(9) -0.0040(9)
O2 0.0641(17) 0.0236(12) 0.0347(13) 0.0094(10) 0.0146(12) 0.0165(12)
O3 0.0326(11) 0.0197(10) 0.0176(10) -0.0005(8) 0.0038(8) -0.0020(9)
O4 0.0279(12) 0.0567(16) 0.0288(12) -0.0046(11) 0.0064(9) -0.0102(11)
N1 0.0373(15) 0.0182(13) 0.0229(13) -0.0030(10) 0.0092(11) -0.0011(11)
N2 0.0349(14) 0.0175(13) 0.0225(12) -0.0011(10) 0.0064(10) -0.0002(11)
N3 0.0278(13) 0.0282(14) 0.0204(12) 0.0017(11) 0.0058(10) -0.0038(11)
C1 0.0392(18) 0.0205(15) 0.0280(16) -0.0033(13) 0.0125(13) -0.0015(13)
C2 0.0372(18) 0.0202(15) 0.0221(15) -0.0008(12) 0.0006(13) -0.0042(13)
C3 0.0249(15) 0.042(2) 0.0291(16) 0.0015(15) 0.0065(13) -0.0055(14)
C4 0.0180(14) 0.0335(17) 0.0279(15) 0.0029(13) 0.0075(12) -0.0038(12)
C5 0.0292(16) 0.0300(17) 0.0317(17) 0.0079(14) 0.0066(13) -0.0008(13)
C6 0.0273(16) 0.0296(17) 0.0338(18) -0.0017(14) 0.0097(13) -0.0024(13)
C7 0.0317(16) 0.0175(15) 0.0171(14) 0.0023(11) -0.0002(12) -0.0019(12)
C8 0.0271(15) 0.0172(14) 0.0153(13) 0.0014(11) -0.0003(11) -0.0008(11)
C9 0.0273(15) 0.0216(16) 0.0242(15) 0.0047(12) 0.0061(12) 0.0060(12)
C10 0.0286(15) 0.0254(16) 0.0219(14) 0.0062(12) 0.0094(12) 0.0036(12)
C11 0.0218(14) 0.0211(15) 0.0159(13) 0.0037(12) 0.0006(11) 0.0008(11)
C12 0.0252(15) 0.0220(15) 0.0200(14) 0.0043(12) 0.0051(11) 0.0055(12)
C13 0.0223(14) 0.0197(14) 0.0153(13) 0.0016(11) -0.0001(10) -0.0019(11)
C14 0.0305(16) 0.0160(14) 0.0171(13) 0.0033(11) 0.0037(11) 0.0004(12)

loop_
_atom_type_symbol
_atom_type_description
_atom_type_scat_dispersion_real
_atom_type_scat_dispersion_imag
_atom_type_scat_source
C C 0.0033 0.0016 'International Tables Vol C Tables 4.2.6.8 and 6.1.1.4'
H H 0.0000 0.0000 'International Tables Vol C Tables 4.2.6.8 and 6.1.1.4'
Cd Cd -0.8075 1.2024 'International Tables Vol C Tables 4.2.6.8 and 6.1.1.4'
N N 0.0061 0.0033 'International Tables Vol C Tables 4.2.6.8 and 6.1.1.4'
O O 0.0106 0.0060 'International Tables Vol C Tables 4.2.6.8 and 6.1.1.4'

loop_
_geom_angle_atom_site_label_1
_geom_angle_atom_site_label_2
_geom_angle_atom_site_label_3
_geom_angle
_geom_angle_site_symmetry_1
_geom_angle_site_symmetry_3
O1 Cd1 O1 148.29(6) 4_546 .
O1 Cd1 O2 53.65(7) 4_546 4_546
O1 Cd1 O2 146.79(8) . 4_546
O1 Cd1 O3 79.22(7) 4_546 .
O1 Cd1 O3 118.21(7) 4_546 4_556
O1 Cd1 N2 83.97(8) . 4_546
O1 Cd1 N2 73.08(8) 4_546 4_546
O3 Cd1 O1 76.75(7) . .
O3 Cd1 O1 77.91(7) 4_556 .
O3 Cd1 O2 91.91(8) . 4_546
O3 Cd1 O2 116.63(8) 4_556 4_546
O3 Cd1 O3 151.40(4) 4_556 .
O3 Cd1 N2 83.76(8) . 4_546
O3 Cd1 N2 80.61(8) 4_556 4_546
N1 Cd1 O1 75.26(8) . .
N1 Cd1 O1 130.24(8) . 4_546
N1 Cd1 O2 76.70(8) . 4_546
N1 Cd1 O3 101.59(8) . .
N1 Cd1 O3 84.45(8) . 4_556
N1 Cd1 N2 156.55(8) . 4_546
N2 Cd1 O2 126.29(8) 4_546 4_546
Cd1 O1 Cd1 96.90(7) 4_556 .
C7 O1 Cd1 118.88(18) . .
C7 O1 Cd1 96.60(17) . 4_556
C7 O2 Cd1 88.69(18) . 4_556
Cd1 O3 Cd1 98.38(7) 4_546 .
C14 O3 Cd1 128.33(18) . 4_546
C14 O3 Cd1 116.98(18) . .
N2 N1 Cd1 120.12(18) . .
C1 N1 Cd1 132.4(2) . .
C1 N1 N2 107.5(2) . .
N1 N2 Cd1 114.21(18) . 4_556
C2 N2 Cd1 138.8(2) . 4_556
C2 N2 N1 106.5(2) . .
C1 N3 C2 105.1(2) . .
C1 N3 C3 127.5(3) . .
C2 N3 C3 127.4(3) . .
N1 C1 N3 110.2(3) . .
N1 C1 H1 124.9 . .
N3 C1 H1 124.9 . .
N2 C2 N3 110.8(3) . .
N2 C2 H2 124.6 . .
N3 C2 H2 124.6 . .
N3 C3 H3A 109.0 . .
N3 C3 H3B 109.0 . .
N3 C3 C4 112.7(2) . .
H3A C3 H3B 107.8 . .
C4 C3 H3A 109.0 . .
C4 C3 H3B 109.0 . .
C5 C4 C3 120.5(3) . .
C5 C4 C6 119.2(3) . 5_676
C6 C4 C3 120.3(3) 5_676 .
C4 C5 H5 119.9 . .
C4 C5 C6 120.3(3) . .
C6 C5 H5 119.9 . .
C4 C6 C5 120.5(3) 5_676 .
C4 C6 H6 119.8 5_676 .
C5 C6 H6 119.8 . .
O1 C7 C8 117.7(3) . .
O2 C7 O1 121.1(3) . .
O2 C7 C8 121.2(3) . .
C9 C8 C7 118.2(3) . .
C9 C8 C13 118.6(3) . .
C13 C8 C7 123.2(3) . .
C8 C9 H9 119.4 . .
C10 C9 C8 121.1(3) . .
C10 C9 H9 119.4 . .
C9 C10 H10 119.3 . .
C9 C10 C11 121.4(3) . .
C11 C10 H10 119.3 . .
C10 C11 C11 121.7(3) . 7_557
C10 C11 C12 117.0(3) . .
C12 C11 C11 121.3(3) . 7_557
C11 C12 H12 118.8 . .
C13 C12 C11 122.4(3) . .
C13 C12 H12 118.8 . .
C8 C13 C14 124.3(2) . .
C12 C13 C8 119.4(3) . .
C12 C13 C14 116.3(2) . .
O3 C14 C13 116.4(2) . .
O4 C14 O3 123.8(3) . .
O4 C14 C13 119.6(3) . .

loop_
_geom_bond_atom_site_label_1
_geom_bond_atom_site_label_2
_geom_bond_distance
_geom_bond_site_symmetry_2
Cd1 O1 2.325(2) 4_546
Cd1 O1 2.429(2) .
Cd1 O2 2.520(2) 4_546
Cd1 O3 2.331(2) 4_556
Cd1 O3 2.370(2) .
Cd1 N1 2.298(3) .
Cd1 N2 2.448(2) 4_546
O1 C7 1.283(4) .
O2 C7 1.236(4) .
O3 C14 1.289(3) .
O4 C14 1.230(4) .
N1 N2 1.384(3) .
N1 C1 1.306(4) .
N2 C2 1.304(4) .
N3 C1 1.350(4) .
N3 C2 1.354(4) .
N3 C3 1.480(4) .
C1 H1 0.9300 .
C2 H2 0.9300 .
C3 H3A 0.9700 .
C3 H3B 0.9700 .
C3 C4 1.516(4) .
C4 C5 1.386(5) .
C4 C6 1.387(5) 5_676
C5 H5 0.9300 .
C5 C6 1.392(4) .
C6 H6 0.9300 .
C7 C8 1.493(4) .
C8 C9 1.394(4) .
C8 C13 1.398(4) .
C9 H9 0.9300 .
C9 C10 1.376(4) .
C10 H10 0.9300 .
C10 C11 1.392(4) .
C11 C11 1.486(5) 7_557
C11 C12 1.398(4) .
C12 H12 0.9300 .
C12 C13 1.385(4) .
C13 C14 1.514(4) .

loop_
_geom_torsion_atom_site_label_1
_geom_torsion_atom_site_label_2
_geom_torsion_atom_site_label_3
_geom_torsion_atom_site_label_4
_geom_torsion
_geom_torsion_site_symmetry_1
_geom_torsion_site_symmetry_4
Cd1 O1 C7 O2 -102.9(3) . .
Cd1 O1 C7 O2 -1.2(3) 4_556 .
Cd1 O1 C7 C8 178.1(2) 4_556 .
Cd1 O1 C7 C8 76.5(3) . .
Cd1 O2 C7 O1 1.1(3) 4_556 .
Cd1 O2 C7 C8 -178.2(3) 4_556 .
Cd1 O3 C14 O4 -103.0(3) . .
Cd1 O3 C14 O4 129.3(3) 4_546 .
Cd1 O3 C14 C13 82.0(3) . .
Cd1 O3 C14 C13 -45.7(3) 4_546 .
Cd1 N1 N2 Cd1 -6.9(3) . 4_556
Cd1 N1 N2 C2 179.3(2) . .
Cd1 N1 C1 N3 -178.9(2) . .
Cd1 N2 C2 N3 -171.5(2) 4_556 .
O1 C7 C8 C9 -177.2(3) . .
O1 C7 C8 C13 1.7(4) . .
O2 C7 C8 C9 2.2(4) . .
O2 C7 C8 C13 -179.0(3) . .
N1 N2 C2 N3 -0.1(3) . .
N2 N1 C1 N3 0.9(4) . .
N3 C3 C4 C5 -87.5(4) . .
N3 C3 C4 C6 93.6(4) . 5_676
C1 N1 N2 Cd1 173.3(2) . 4_556
C1 N1 N2 C2 -0.5(3) . .
C1 N3 C2 N2 0.7(4) . .
C1 N3 C3 C4 66.9(4) . .
C2 N3 C1 N1 -1.0(4) . .
C2 N3 C3 C4 -114.9(3) . .
C3 N3 C1 N1 177.6(3) . .
C3 N3 C2 N2 -177.9(3) . .
C3 C4 C5 C6 -179.5(3) . .
C4 C5 C6 C4 0.6(5) . 5_676
C6 C4 C5 C6 -0.6(5) 5_676 .
C7 C8 C9 C10 179.5(3) . .
C7 C8 C13 C12 179.4(3) . .
C7 C8 C13 C14 -2.7(4) . .
C8 C9 C10 C11 0.9(5) . .
C8 C13 C14 O3 -83.2(4) . .
C8 C13 C14 O4 101.6(4) . .
C9 C8 C13 C12 -1.7(4) . .
C9 C8 C13 C14 176.1(3) . .
C9 C10 C11 C11 179.0(3) . 7_557
C9 C10 C11 C12 -1.1(5) . .
C10 C11 C12 C13 -0.1(4) . .
C11 C11 C12 C13 179.8(3) 7_557 .
C11 C12 C13 C8 1.5(4) . .
C11 C12 C13 C14 -176.5(3) . .
C12 C13 C14 O3 94.7(3) . .
C12 C13 C14 O4 -80.5(4) . .
C13 C8 C9 C10 0.6(5) . .
